data_7231725
loop_
_publ_author_name
'Li, Cheng'
'Deng, Zhao-Peng'
'Huo, Li-Hua'
'Gao, Shan'

_publ_section_title
;
 Cooperative effects of metal cations and coordination modes on
 luminescent s-block metal--organic complexes constructed from V-shaped
 4,4&#x2032;-sulfonyldiphenol
;
_journal_issue 46
_journal_name_full CrystEngComm
_journal_page_first 7513
_journal_paper_doi 10.1039/C8CE01591K
_journal_volume 20
_journal_year 2018
_chemical_formula_moiety 'C15 H19 Cs O6 S'
_chemical_formula_sum 'C15 H19 Cs O6 S'
_chemical_formula_weight 460.27
_space_group_IT_number 14
_space_group_name_Hall '-P 2ybc'
_space_group_name_H-M_alt 'P 1 21/c 1'
_symmetry_cell_setting monoclinic
_symmetry_space_group_name_Hall '-P 2ybc'
_symmetry_space_group_name_H-M 'P 1 21/c 1'
_atom_sites_solution_hydrogens geom
_atom_sites_solution_primary direct
_atom_sites_solution_secondary difmap
_audit_creation_method SHELXL-97
_audit_update_record
;
2018-09-10 deposited with the CCDC.
2018-10-29 downloaded from the CCDC.
;
_cell_angle_alpha 90.00
_cell_angle_beta 98.810(7)
_cell_angle_gamma 90.00
_cell_formula_units_Z 4
_cell_length_a 5.8453(4)
_cell_length_b 20.2492(13)
_cell_length_c 16.2705(15)
_cell_measurement_reflns_used 1425
_cell_measurement_temperature 295(2)
_cell_measurement_theta_max 27.56
_cell_measurement_theta_min 3.24
_cell_volume 1903.1(3)
_computing_cell_refinement
;
CrysAlis Pro (Agilent, 2013)
;
_computing_data_collection
;
CrysAlis Pro (Agilent, 2013)
;
_computing_data_reduction
;
CrysAlis Pro (Agilent, 2013)
;
_computing_molecular_graphics '(K. Brandenburg, Diamond 3.1, 2009)'
_computing_publication_material '(K. Brandenburg, Diamond 3.1, 2009)'
_computing_structure_refinement 'SHELXL-97 (Sheldrick, 1997)'
_computing_structure_solution 'SHELXS-97 (Sheldrick, 1990)'
_diffrn_ambient_temperature 295(2)
_diffrn_detector_area_resol_mean 16.1954
_diffrn_measured_fraction_theta_full 0.994
_diffrn_measured_fraction_theta_max 0.988
_diffrn_measurement_device_type 'Xcalibur, Eos'
_diffrn_measurement_method '\w scans'
_diffrn_radiation_monochromator graphite
_diffrn_radiation_source 'Enhance (Mo) X-ray Source'
_diffrn_radiation_type MoK\a
_diffrn_radiation_wavelength 0.71073
_diffrn_reflns_av_R_equivalents 0.0219
_diffrn_reflns_av_sigmaI/netI 0.0467
_diffrn_reflns_limit_h_max 7
_diffrn_reflns_limit_h_min -7
_diffrn_reflns_limit_k_max 20
_diffrn_reflns_limit_k_min -26
_diffrn_reflns_limit_l_max 21
_diffrn_reflns_limit_l_min -20
_diffrn_reflns_number 6696
_diffrn_reflns_theta_full 26.00
_diffrn_reflns_theta_max 27.56
_diffrn_reflns_theta_min 3.24
_exptl_absorpt_coefficient_mu 2.079
_exptl_absorpt_correction_T_max 0.7456
_exptl_absorpt_correction_T_min 0.6577
_exptl_absorpt_correction_type multi-scan
_exptl_absorpt_process_details
; 
CrysAlis Pro (Agilent, 2013)
Empirical absorption correction using spherical harmonics,
 implemented in SCALE3 ABSPACK scaling algorithm. 
;
_exptl_crystal_colour colorless
_exptl_crystal_density_diffrn 1.606
_exptl_crystal_density_method 'not measured'
_exptl_crystal_description prism
_exptl_crystal_F_000 912
_exptl_crystal_size_max 0.22
_exptl_crystal_size_mid 0.18
_exptl_crystal_size_min 0.15
_refine_diff_density_max 1.406
_refine_diff_density_min -0.722
_refine_diff_density_rms 0.127
_refine_ls_extinction_method none
_refine_ls_goodness_of_fit_ref 1.023
_refine_ls_hydrogen_treatment mixed
_refine_ls_matrix_type full
_refine_ls_number_parameters 213
_refine_ls_number_reflns 4359
_refine_ls_number_restraints 22
_refine_ls_restrained_S_all 1.021
_refine_ls_R_factor_all 0.0903
_refine_ls_R_factor_gt 0.0637
_refine_ls_shift/su_max 0.000
_refine_ls_shift/su_mean 0.000
_refine_ls_structure_factor_coef Fsqd
_refine_ls_weighting_details 'calc w=1/[\s^2^(Fo^2^)+(0.0956P)^2^+4.1714P] where P=(Fo^2^+2Fc^2^)/3'
_refine_ls_weighting_scheme calc
_refine_ls_wR_factor_gt 0.1746
_refine_ls_wR_factor_ref 0.1977
_reflns_number_gt 3012
_reflns_number_total 4359
_reflns_threshold_expression >2sigma(I)
_cod_data_source_file c8ce01591k2.cif
_cod_data_source_block complex5
_cod_depositor_comments 'Adding full bibliography for 7231723--7231735.cif.'
_cod_original_sg_symbol_H-M 'P 21/c'
_cod_database_code 7231725

loop_
_symmetry_equiv_pos_as_xyz
'x, y, z'
'-x, y+1/2, -z+1/2'
'-x, -y, -z'
'x, -y-1/2, z-1/2'

loop_
_atom_site_label
_atom_site_type_symbol
_atom_site_fract_x
_atom_site_fract_y
_atom_site_fract_z
_atom_site_U_iso_or_equiv
_atom_site_adp_type
_atom_site_occupancy
_atom_site_symmetry_multiplicity
_atom_site_calc_flag
_atom_site_refinement_flags
Cs1 Cs 0.84610(9) 0.48550(3) 0.70473(3) 0.0661(2) Uani 1 1 d .
S1 S 0.6454(3) 0.88360(8) 0.64969(11) 0.0473(4) Uani 1 1 d .
O1 O 0.2378(9) 0.9289(3) 0.3019(3) 0.0596(12) Uani 1 1 d D
H1O H 0.326(13) 0.920(5) 0.266(4) 0.089 Uiso 1 1 d D
O1W O 1.189(2) 0.5518(6) 0.5765(7) 0.210(7) Uani 1 1 d .
H1W1 H 1.2890 0.5702 0.6127 0.314 Uiso 1 1 d R
H1W2 H 1.1612 0.5772 0.5345 0.314 Uiso 1 1 d R
O2 O 0.5133(9) 0.9203(2) 0.7029(3) 0.0631(13) Uani 1 1 d .
O3 O 0.8936(7) 0.8947(3) 0.6578(3) 0.0600(12) Uani 1 1 d .
O4 O 0.4962(9) 0.6005(2) 0.6966(3) 0.0614(12) Uani 1 1 d .
O5 O 0.922(3) 0.3748(6) 0.5639(8) 0.215(7) Uani 1 1 d D
H5O H 1.0605 0.3875 0.5797 0.322 Uiso 1 1 d R
C1 C 0.3376(10) 0.9193(3) 0.3812(5) 0.0489(15) Uani 1 1 d .
C2 C 0.2171(11) 0.9363(3) 0.4450(5) 0.0550(17) Uani 1 1 d .
H2 H 0.0712 0.9554 0.4323 0.066 Uiso 1 1 calc R
C3 C 0.3073(11) 0.9256(3) 0.5259(5) 0.0521(16) Uani 1 1 d .
H3 H 0.2212 0.9358 0.5677 0.062 Uiso 1 1 calc R
C4 C 0.5287(9) 0.8995(3) 0.5460(4) 0.0422(13) Uani 1 1 d .
C5 C 0.6525(11) 0.8838(3) 0.4837(4) 0.0513(15) Uani 1 1 d .
H5 H 0.8006 0.8663 0.4970 0.062 Uiso 1 1 calc R
C6 C 0.5591(10) 0.8938(3) 0.4010(5) 0.0514(16) Uani 1 1 d .
H6 H 0.6448 0.8834 0.3591 0.062 Uiso 1 1 calc R
C7 C 0.5315(11) 0.6641(3) 0.6881(4) 0.0493(15) Uani 1 1 d .
C8 C 0.3743(11) 0.7116(4) 0.7089(5) 0.0589(18) Uani 1 1 d .
H8 H 0.2445 0.6981 0.7311 0.071 Uiso 1 1 calc R
C9 C 0.4102(12) 0.7785(3) 0.6969(5) 0.0557(17) Uani 1 1 d .
H9 H 0.3035 0.8092 0.7105 0.067 Uiso 1 1 calc R
C10 C 0.6014(10) 0.7997(3) 0.6652(4) 0.0436(13) Uani 1 1 d .
C11 C 0.7596(11) 0.7540(3) 0.6443(5) 0.0559(17) Uani 1 1 d .
H11 H 0.8889 0.7683 0.6223 0.067 Uiso 1 1 calc R
C12 C 0.7259(12) 0.6880(4) 0.6559(5) 0.0583(18) Uani 1 1 d .
H12 H 0.8345 0.6580 0.6420 0.070 Uiso 1 1 calc R
C13 C 0.684(4) 0.2722(15) 0.5446(19) 0.293(14) Uani 1 1 d DU
H13A H 0.5771 0.3007 0.5106 0.440 Uiso 1 1 calc R
H13B H 0.6201 0.2597 0.5933 0.440 Uiso 1 1 calc R
H13C H 0.7105 0.2334 0.5135 0.440 Uiso 1 1 calc R
C14 C 0.913(4) 0.3085(7) 0.5705(17) 0.227(10) Uani 1 1 d DU
H14 H 0.9777 0.2988 0.5198 0.272 Uiso 1 1 calc R
C15 C 1.089(4) 0.2675(13) 0.6295(16) 0.253(12) Uani 1 1 d DU
H15A H 1.2368 0.2691 0.6108 0.379 Uiso 1 1 calc R
H15B H 1.0371 0.2225 0.6298 0.379 Uiso 1 1 calc R
H15C H 1.1026 0.2854 0.6847 0.379 Uiso 1 1 calc R

loop_
_atom_site_aniso_label
_atom_site_aniso_U_11
_atom_site_aniso_U_22
_atom_site_aniso_U_33
_atom_site_aniso_U_23
_atom_site_aniso_U_13
_atom_site_aniso_U_12
Cs1 0.0722(4) 0.0515(3) 0.0710(4) 0.0082(2) -0.0006(2) -0.0022(2)
S1 0.0450(8) 0.0386(8) 0.0584(10) -0.0074(7) 0.0086(7) -0.0058(6)
O1 0.061(3) 0.051(3) 0.064(3) 0.002(2) -0.001(2) 0.013(2)
O1W 0.290(16) 0.171(11) 0.138(9) 0.013(9) -0.063(9) -0.095(12)
O2 0.073(3) 0.053(3) 0.067(3) -0.017(2) 0.020(3) -0.004(2)
O3 0.044(2) 0.062(3) 0.072(3) -0.007(3) 0.004(2) -0.012(2)
O4 0.069(3) 0.043(3) 0.071(3) 0.008(2) 0.006(2) 0.001(2)
O5 0.36(2) 0.091(7) 0.168(11) 0.004(7) -0.051(11) -0.026(9)
C1 0.045(3) 0.027(3) 0.074(4) 0.002(3) 0.004(3) 0.003(2)
C2 0.038(3) 0.049(4) 0.080(5) 0.010(4) 0.014(3) 0.007(3)
C3 0.042(3) 0.043(3) 0.074(5) 0.001(3) 0.017(3) 0.005(3)
C4 0.035(3) 0.031(3) 0.061(4) -0.005(3) 0.007(3) -0.002(2)
C5 0.039(3) 0.051(4) 0.063(4) -0.002(3) 0.003(3) 0.003(3)
C6 0.040(3) 0.051(4) 0.065(4) -0.005(3) 0.013(3) 0.005(3)
C7 0.051(3) 0.043(3) 0.052(4) 0.004(3) 0.001(3) 0.004(3)
C8 0.049(4) 0.047(4) 0.085(5) 0.009(4) 0.025(4) 0.002(3)
C9 0.050(3) 0.043(4) 0.078(5) -0.001(3) 0.021(3) 0.006(3)
C10 0.039(3) 0.039(3) 0.051(3) 0.001(3) 0.003(2) -0.001(2)
C11 0.048(3) 0.048(4) 0.077(5) 0.001(3) 0.025(3) 0.001(3)
C12 0.052(4) 0.053(4) 0.074(5) 0.004(4) 0.021(3) 0.012(3)
C13 0.293(14) 0.293(14) 0.293(14) 0.0001(10) 0.045(2) -0.0002(10)
C14 0.227(10) 0.227(10) 0.227(10) 0.0001(10) 0.0346(18) 0.0000(10)
C15 0.253(12) 0.253(12) 0.253(12) 0.0001(10) 0.039(2) 0.0001(10)

loop_
_atom_type_symbol
_atom_type_description
_atom_type_scat_dispersion_real
_atom_type_scat_dispersion_imag
_atom_type_scat_source
C C 0.0033 0.0016 'International Tables Vol C Tables 4.2.6.8 and 6.1.1.4'
H H 0.0000 0.0000 'International Tables Vol C Tables 4.2.6.8 and 6.1.1.4'
O O 0.0106 0.0060 'International Tables Vol C Tables 4.2.6.8 and 6.1.1.4'
S S 0.1246 0.1234 'International Tables Vol C Tables 4.2.6.8 and 6.1.1.4'
Cs Cs -0.3680 2.1192 'International Tables Vol C Tables 4.2.6.8 and 6.1.1.4'

loop_
_geom_angle_atom_site_label_1
_geom_angle_atom_site_label_2
_geom_angle_atom_site_label_3
_geom_angle
_geom_angle_site_symmetry_1
_geom_angle_site_symmetry_3
O2 Cs1 O4 81.19(13) 2_646 .
O2 Cs1 O1 119.91(14) 2_646 4_676
O4 Cs1 O1 91.89(14) . 4_676
O2 Cs1 O3 71.88(13) 2_646 2_746
O4 Cs1 O3 136.49(14) . 2_746
O1 Cs1 O3 73.86(14) 4_676 2_746
O2 Cs1 O5 103.0(3) 2_646 .
O4 Cs1 O5 130.1(3) . .
O1 Cs1 O5 124.6(3) 4_676 .
O3 Cs1 O5 89.7(2) 2_746 .
O2 Cs1 O1W 171.4(2) 2_646 .
O4 Cs1 O1W 97.2(3) . .
O1 Cs1 O1W 68.4(2) 4_676 .
O3 Cs1 O1W 114.0(3) 2_746 .
O5 Cs1 O1W 71.6(3) . .
O2 Cs1 S1 89.46(10) 2_646 2_746
O4 Cs1 S1 145.84(10) . 2_746
O1 Cs1 S1 64.55(10) 4_676 2_746
O3 Cs1 S1 17.66(9) 2_746 2_746
O5 Cs1 S1 84.0(2) . 2_746
O1W Cs1 S1 96.4(2) . 2_746
O2 Cs1 H5O 113.9 2_646 .
O4 Cs1 H5O 139.0 . .
O1 Cs1 H5O 109.7 4_676 .
O3 Cs1 H5O 84.0 2_746 .
O5 Cs1 H5O 15.0 . .
O1W Cs1 H5O 62.1 . .
S1 Cs1 H5O 74.7 2_746 .
O2 S1 O3 118.8(3) . .
O2 S1 C10 108.0(3) . .
O3 S1 C10 107.7(3) . .
O2 S1 C4 108.5(3) . .
O3 S1 C4 107.2(3) . .
C10 S1 C4 106.0(3) . .
O2 S1 Cs1 78.5(2) . 2_756
C10 S1 Cs1 121.4(2) . 2_756
C4 S1 Cs1 127.59(19) . 2_756
C1 O1 Cs1 138.3(4) . 4_475
C1 O1 H1O 114(6) . .
Cs1 O1 H1O 104(6) 4_475 .
Cs1 O1W H1W1 99.0 . .
Cs1 O1W H1W2 132.6 . .
H1W1 O1W H1W2 108.5 . .
S1 O2 Cs1 169.0(3) . 2_656
S1 O3 Cs1 121.9(3) . 2_756
C7 O4 Cs1 129.0(4) . .
C14 O5 Cs1 127.7(15) . .
C14 O5 H5O 108.9 . .
Cs1 O5 H5O 78.9 . .
O1 C1 C6 122.0(6) . .
O1 C1 C2 119.1(6) . .
C6 C1 C2 118.8(7) . .
C3 C2 C1 121.4(6) . .
C3 C2 H2 119.3 . .
C1 C2 H2 119.3 . .
C2 C3 C4 119.9(6) . .
C2 C3 H3 120.1 . .
C4 C3 H3 120.0 . .
C5 C4 C3 119.5(6) . .
C5 C4 S1 119.9(5) . .
C3 C4 S1 120.6(5) . .
C4 C5 C6 120.6(6) . .
C4 C5 H5 119.7 . .
C6 C5 H5 119.7 . .
C1 C6 C5 119.7(6) . .
C1 C6 H6 120.1 . .
C5 C6 H6 120.1 . .
O4 C7 C12 121.6(6) . .
O4 C7 C8 121.7(6) . .
C12 C7 C8 116.7(6) . .
C9 C8 C7 121.0(6) . .
C9 C8 H8 119.5 . .
C7 C8 H8 119.5 . .
C10 C9 C8 120.6(6) . .
C10 C9 H9 119.7 . .
C8 C9 H9 119.7 . .
C9 C10 C11 119.8(6) . .
C9 C10 S1 120.5(5) . .
C11 C10 S1 119.7(5) . .
C12 C11 C10 120.2(6) . .
C12 C11 H11 119.9 . .
C10 C11 H11 119.9 . .
C11 C12 C7 121.9(6) . .
C11 C12 H12 119.1 . .
C7 C12 H12 119.1 . .
C14 C13 H13A 109.5 . .
C14 C13 H13B 109.5 . .
H13A C13 H13B 109.5 . .
C14 C13 H13C 109.5 . .
H13A C13 H13C 109.5 . .
H13B C13 H13C 109.5 . .
O5 C14 C13 120(2) . .
O5 C14 C15 124(2) . .
C13 C14 C15 112.7(19) . .
O5 C14 H14 96.2 . .
C13 C14 H14 96.2 . .
C15 C14 H14 96.2 . .
C14 C15 H15A 109.5 . .
C14 C15 H15B 109.5 . .
H15A C15 H15B 109.5 . .
C14 C15 H15C 109.5 . .
H15A C15 H15C 109.5 . .
H15B C15 H15C 109.5 . .

loop_
_geom_bond_atom_site_label_1
_geom_bond_atom_site_label_2
_geom_bond_distance
_geom_bond_site_symmetry_2
Cs1 O2 3.063(5) 2_646
Cs1 O4 3.088(5) .
Cs1 O1 3.104(5) 4_676
Cs1 O3 3.107(5) 2_746
Cs1 O5 3.284(13) .
Cs1 O1W 3.385(14) .
Cs1 H5O 3.2300 .
S1 O2 1.450(5) .
S1 O3 1.454(5) .
S1 C10 1.742(6) .
S1 C4 1.750(7) .
O1 C1 1.346(8) .
O1 Cs1 3.104(5) 4_475
O1 H1O 0.85(7) .
O1W H1W1 0.8500 .
O1W H1W2 0.8502 .
O2 Cs1 3.063(5) 2_656
O3 Cs1 3.107(5) 2_756
O4 C7 1.315(8) .
O5 C14 1.349(10) .
O5 H5O 0.8500 .
C1 C6 1.385(8) .
C1 C2 1.386(10) .
C2 C3 1.357(10) .
C2 H2 0.9300 .
C3 C4 1.390(8) .
C3 H3 0.9300 .
C4 C5 1.369(9) .
C5 C6 1.387(10) .
C5 H5 0.9300 .
C6 H6 0.9300 .
C7 C12 1.408(9) .
C7 C8 1.408(9) .
C8 C9 1.389(10) .
C8 H8 0.9300 .
C9 C10 1.370(9) .
C9 H9 0.9300 .
C10 C11 1.387(9) .
C11 C12 1.369(10) .
C11 H11 0.9300 .
C12 H12 0.9300 .
C13 C14 1.528(10) .
C13 H13A 0.9600 .
C13 H13B 0.9600 .
C13 H13C 0.9600 .
C14 C15 1.540(10) .
C14 H14 0.9800 .
C15 H15A 0.9600 .
C15 H15B 0.9600 .
C15 H15C 0.9600 .

loop_
_geom_hbond_atom_site_label_D
_geom_hbond_atom_site_label_H
_geom_hbond_atom_site_label_A
_geom_hbond_distance_DH
_geom_hbond_distance_HA
_geom_hbond_distance_DA
_geom_hbond_angle_DHA
_geom_hbond_site_symmetry_A
O1 H1O O4 0.85(7) 1.670(14) 2.524(7) 177(10) 4_575
O1W H1W1 O4 0.85 1.79 2.634(11) 173.1 1_655
O1W H1W2 O5 0.85 1.87 2.718(17) 173.2 3_766

loop_
_geom_torsion_atom_site_label_1
_geom_torsion_atom_site_label_2
_geom_torsion_atom_site_label_3
_geom_torsion_atom_site_label_4
_geom_torsion
_geom_torsion_site_symmetry_1
_geom_torsion_site_symmetry_4
O3 S1 O2 Cs1 173.8(16) . 2_656
C10 S1 O2 Cs1 -63.3(17) . 2_656
C4 S1 O2 Cs1 51.1(17) . 2_656
Cs1 S1 O2 Cs1 177.2(17) 2_756 2_656
O2 S1 O3 Cs1 5.2(5) . 2_756
C10 S1 O3 Cs1 -117.9(3) . 2_756
C4 S1 O3 Cs1 128.4(3) . 2_756
O2 Cs1 O4 C7 155.8(6) 2_646 .
O1 Cs1 O4 C7 35.9(6) 4_676 .
O3 Cs1 O4 C7 104.2(6) 2_746 .
O5 Cs1 O4 C7 -104.6(6) . .
O1W Cs1 O4 C7 -32.6(6) . .
S1 Cs1 O4 C7 80.0(6) 2_746 .
O2 Cs1 O5 C14 -33.1(19) 2_646 .
O4 Cs1 O5 C14 -122.5(17) . .
O1 Cs1 O5 C14 108.2(18) 4_676 .
O3 Cs1 O5 C14 38.2(18) 2_746 .
O1W Cs1 O5 C14 153.7(19) . .
S1 Cs1 O5 C14 54.9(18) 2_746 .
Cs1 O1 C1 C6 -157.5(5) 4_475 .
Cs1 O1 C1 C2 21.4(9) 4_475 .
O1 C1 C2 C3 178.0(6) . .
C6 C1 C2 C3 -3.0(10) . .
C1 C2 C3 C4 2.5(10) . .
C2 C3 C4 C5 -1.0(10) . .
C2 C3 C4 S1 -178.5(5) . .
O2 S1 C4 C5 164.6(5) . .
O3 S1 C4 C5 35.2(6) . .
C10 S1 C4 C5 -79.7(6) . .
Cs1 S1 C4 C5 75.0(6) 2_756 .
O2 S1 C4 C3 -17.9(6) . .
O3 S1 C4 C3 -147.4(5) . .
C10 S1 C4 C3 97.8(5) . .
Cs1 S1 C4 C3 -107.5(5) 2_756 .
C3 C4 C5 C6 0.0(10) . .
S1 C4 C5 C6 177.5(5) . .
O1 C1 C6 C5 -179.0(6) . .
C2 C1 C6 C5 2.1(10) . .
C4 C5 C6 C1 -0.6(10) . .
Cs1 O4 C7 C12 20.1(9) . .
Cs1 O4 C7 C8 -161.4(5) . .
O4 C7 C8 C9 -177.8(7) . .
C12 C7 C8 C9 0.8(11) . .
C7 C8 C9 C10 -0.7(12) . .
C8 C9 C10 C11 0.6(11) . .
C8 C9 C10 S1 179.7(6) . .
O2 S1 C10 C9 21.9(7) . .
O3 S1 C10 C9 151.3(6) . .
C4 S1 C10 C9 -94.2(6) . .
Cs1 S1 C10 C9 109.1(5) 2_756 .
O2 S1 C10 C11 -159.0(6) . .
O3 S1 C10 C11 -29.6(7) . .
C4 S1 C10 C11 84.9(6) . .
Cs1 S1 C10 C11 -71.7(6) 2_756 .
C9 C10 C11 C12 -0.5(11) . .
S1 C10 C11 C12 -179.7(6) . .
C10 C11 C12 C7 0.7(12) . .
O4 C7 C12 C11 177.8(7) . .
C8 C7 C12 C11 -0.8(11) . .
Cs1 O5 C14 C13 91(3) . .
Cs1 O5 C14 C15 -67(3) . .
